data_4028648
loop_
_publ_author_name
'A. Fern\'andez-Mateos'
'S. Encinas Madrazo'
'P. Herrero Teij\'on'
'R. Rabanedo Clemente'
'R. Rubio Gonz\'alez'
'F. Sanz Gonz\'alez'

_publ_contact_author_address
;
Departamento de Qu\'imica Org\'anica,
Universidad de Salamanca,
Plaza de los Ca\'idos,
37008-Salamanca. Spain
;
_publ_contact_author_email afmateos@usal.es
_publ_contact_author_fax '34 923294400'
_publ_contact_author_name 'A. Fer\n'andez-Mateos'
_publ_contact_author_phone '34 923294574'
_publ_section_title
;
 Synthesis of the BCDE Molecular Fragment of Azadiradione Mediated by
 Titanocene(III)
;
_journal_name_full 'Journal of Organic Chemistry'
_journal_page_first 9571
_journal_page_last 9578
_journal_paper_doi 10.1021/jo401646g
_journal_volume 78
_journal_year 2013
_chemical_formula_moiety 'C17 H28 O2'
_chemical_formula_sum 'C17 H28 O2'
_chemical_formula_weight 264.39
_chemical_name_systematic
; 
 ? 
;
_space_group_IT_number 14
_symmetry_cell_setting monoclinic
_symmetry_space_group_name_Hall '-P 2yn'
_symmetry_space_group_name_H-M 'P 1 21/n 1'
_atom_sites_solution_hydrogens geom
_atom_sites_solution_primary direct
_atom_sites_solution_secondary difmap
_audit_creation_method SHELXL-97
_cell_angle_alpha 90.00
_cell_angle_beta 105.74(3)
_cell_angle_gamma 90.00
_cell_formula_units_Z 4
_cell_length_a 10.878(2)
_cell_length_b 9.0820(18)
_cell_length_c 16.052(3)
_cell_measurement_reflns_used 25
_cell_measurement_temperature 298(2)
_cell_measurement_theta_max 20
_cell_measurement_theta_min 8
_cell_volume 1526.4(5)
_computing_cell_refinement 'CRYSOM (Martinez-Ripoll et al., 1996)'
_computing_data_collection 'CRYSOM (Martinez-Ripoll et al., 1996)'
_computing_data_reduction 'XRAY-80 (University of Maryland, 1990)'
_computing_molecular_graphics 'SHELXTL (Sheldrick, 2003)'
_computing_publication_material 'SHELXTL (Sheldrick, 2003)'
_computing_structure_refinement 'SHELXL-97 (Sheldrick, 1997)'
_computing_structure_solution 'SHELXS-97 (Sheldrick, 1990)'
_diffrn_ambient_temperature 298(2)
_diffrn_measured_fraction_theta_full 0.996
_diffrn_measured_fraction_theta_max 0.996
_diffrn_measurement_device_type 'SEIFERT XRD 3003 SC'
_diffrn_measurement_method 2theta-omega
_diffrn_radiation_monochromator graphite
_diffrn_radiation_source 'fine-focus sealed tube'
_diffrn_radiation_type CuK\a
_diffrn_radiation_wavelength 1.54180
_diffrn_reflns_av_R_equivalents 0.0000
_diffrn_reflns_av_sigmaI/netI 0.0132
_diffrn_reflns_limit_h_max 11
_diffrn_reflns_limit_h_min 0
_diffrn_reflns_limit_k_max 10
_diffrn_reflns_limit_k_min 0
_diffrn_reflns_limit_l_max 17
_diffrn_reflns_limit_l_min -17
_diffrn_reflns_number 2254
_diffrn_reflns_theta_full 59.95
_diffrn_reflns_theta_max 59.95
_diffrn_reflns_theta_min 4.41
_diffrn_standards_decay_% 'no decay, variation 0.5'
_diffrn_standards_interval_count 100
_diffrn_standards_number 2
_exptl_absorpt_coefficient_mu 0.565
_exptl_absorpt_correction_type none
_exptl_crystal_colour colorless
_exptl_crystal_density_diffrn 1.151
_exptl_crystal_description Prismatic
_exptl_crystal_F_000 584
_exptl_crystal_size_max 0.25
_exptl_crystal_size_mid 0.20
_exptl_crystal_size_min 0.10
_refine_diff_density_max 0.191
_refine_diff_density_min -0.119
_refine_diff_density_rms 0.031
_refine_ls_extinction_coef 0.0163(9)
_refine_ls_extinction_expression Fc^*^=kFc[1+0.001xFc^2^\l^3^/sin(2\q)]^-1/4^
_refine_ls_extinction_method SHELXL
_refine_ls_goodness_of_fit_ref 1.068
_refine_ls_hydrogen_treatment mixed
_refine_ls_matrix_type full
_refine_ls_number_parameters 285
_refine_ls_number_reflns 2254
_refine_ls_number_restraints 0
_refine_ls_restrained_S_all 1.068
_refine_ls_R_factor_all 0.0459
_refine_ls_R_factor_gt 0.0380
_refine_ls_shift/su_max 0.001
_refine_ls_shift/su_mean 0.000
_refine_ls_structure_factor_coef Fsqd
_refine_ls_weighting_details 'calc w=1/[\s^2^(Fo^2^)+(0.0557P)^2^+0.2781P] where P=(Fo^2^+2Fc^2^)/3'
_refine_ls_weighting_scheme calc
_refine_ls_wR_factor_gt 0.0970
_refine_ls_wR_factor_ref 0.1015
_reflns_number_gt 1873
_reflns_number_total 2254
_reflns_threshold_expression >2sigma(I)
_cod_data_source_file jo401646g_si_003.cif
_cod_data_source_block inver
_cod_original_sg_symbol_Hall -P2yn
_cod_database_code 4028648

loop_
_symmetry_equiv_pos_as_xyz
'x, y, z'
'-x+1/2, y+1/2, -z+1/2'
'-x, -y, -z'
'x-1/2, -y-1/2, z-1/2'

loop_
_atom_site_label
_atom_site_type_symbol
_atom_site_fract_x
_atom_site_fract_y
_atom_site_fract_z
_atom_site_U_iso_or_equiv
_atom_site_adp_type
_atom_site_occupancy
_atom_site_symmetry_multiplicity
_atom_site_calc_flag
O1 O 0.87914(12) 0.29287(12) 0.37332(8) 0.0605(4) Uani 1 1 d
O2 O 0.82345(13) 0.98107(13) 0.39209(8) 0.0562(4) Uani 1 1 d
C1 C 0.84749(15) 0.42177(17) 0.36435(10) 0.0431(4) Uani 1 1 d
C2 C 0.75977(15) 0.49973(16) 0.40895(10) 0.0382(4) Uani 1 1 d
C3 C 0.76136(19) 0.44198(18) 0.49816(12) 0.0495(5) Uani 1 1 d
C4 C 0.70370(19) 0.55478(19) 0.54764(13) 0.0504(5) Uani 1 1 d
C5 C 0.77006(15) 0.70546(16) 0.55461(10) 0.0366(4) Uani 1 1 d
C6 C 0.74265(17) 0.81094(19) 0.62374(11) 0.0503(5) Uani 1 1 d
C7 C 0.8242(2) 0.9492(2) 0.62624(12) 0.0570(5) Uani 1 1 d
C8 C 0.8072(2) 1.02050(19) 0.53845(12) 0.0516(5) Uani 1 1 d
C9 C 0.83860(16) 0.91374(16) 0.47461(10) 0.0383(4) Uani 1 1 d
C10 C 0.75768(13) 0.77225(15) 0.46270(9) 0.0317(4) Uani 1 1 d
C11 C 0.81953(14) 0.65541(15) 0.41703(9) 0.0312(4) Uani 1 1 d
C12 C 0.84422(18) 0.68131(18) 0.32849(11) 0.0436(4) Uani 1 1 d
C13 C 0.8904(2) 0.52996(19) 0.30709(12) 0.0504(5) Uani 1 1 d
C14 C 0.62607(19) 0.4828(2) 0.34440(15) 0.0579(5) Uani 1 1 d
C15 C 0.7873(3) 0.7388(3) 0.71305(15) 0.0801(8) Uani 1 1 d
C16 C 0.6011(2) 0.8510(3) 0.6075(2) 0.0768(7) Uani 1 1 d
C17 C 0.62020(16) 0.8088(2) 0.41010(13) 0.0483(5) Uani 1 1 d
H2O H 0.841(2) 1.078(3) 0.3991(15) 0.090(7) Uiso 1 1 d
H3A H 0.7149(18) 0.348(2) 0.4948(13) 0.067(6) Uiso 1 1 d
H3B H 0.857(2) 0.421(2) 0.5338(12) 0.066(6) Uiso 1 1 d
H4A H 0.7113(17) 0.520(2) 0.6059(13) 0.061(5) Uiso 1 1 d
H4B H 0.605(2) 0.568(2) 0.5169(12) 0.064(5) Uiso 1 1 d
H5 H 0.8640(15) 0.6851(16) 0.5765(9) 0.032(4) Uiso 1 1 d
H7A H 0.8025(19) 1.025(2) 0.6649(14) 0.072(6) Uiso 1 1 d
H7B H 0.919(2) 0.920(3) 0.6494(14) 0.081(7) Uiso 1 1 d
H8A H 0.8658(18) 1.105(2) 0.5438(12) 0.065(6) Uiso 1 1 d
H8B H 0.7192(19) 1.059(2) 0.5150(12) 0.062(6) Uiso 1 1 d
H9 H 0.9316(16) 0.8839(17) 0.4976(10) 0.040(4) Uiso 1 1 d
H11 H 0.9072(14) 0.6413(14) 0.4573(9) 0.025(3) Uiso 1 1 d
H12A H 0.9084(17) 0.7588(19) 0.3308(11) 0.049(5) Uiso 1 1 d
H12B H 0.7629(18) 0.705(2) 0.2842(12) 0.057(5) Uiso 1 1 d
H13A H 0.985(2) 0.524(2) 0.3213(13) 0.074(6) Uiso 1 1 d
H13B H 0.8564(19) 0.501(2) 0.2484(14) 0.069(6) Uiso 1 1 d
H14A H 0.561(2) 0.522(2) 0.3700(13) 0.062(6) Uiso 1 1 d
H14B H 0.610(2) 0.380(3) 0.3326(14) 0.078(6) Uiso 1 1 d
H14C H 0.622(2) 0.531(3) 0.2849(17) 0.098(8) Uiso 1 1 d
H15A H 0.731(2) 0.648(3) 0.7181(17) 0.106(9) Uiso 1 1 d
H15B H 0.876(3) 0.700(3) 0.7258(17) 0.116(10) Uiso 1 1 d
H15C H 0.785(2) 0.811(3) 0.7583(16) 0.088(7) Uiso 1 1 d
H16A H 0.566(3) 0.918(3) 0.5522(18) 0.109(9) Uiso 1 1 d
H16B H 0.545(3) 0.766(3) 0.5975(16) 0.103(9) Uiso 1 1 d
H16C H 0.592(2) 0.905(3) 0.6583(16) 0.095(8) Uiso 1 1 d
H17A H 0.5970(18) 0.912(2) 0.4182(12) 0.064(5) Uiso 1 1 d
H17B H 0.6078(18) 0.798(2) 0.3448(14) 0.066(6) Uiso 1 1 d
H17C H 0.5584(17) 0.741(2) 0.4284(12) 0.060(5) Uiso 1 1 d

loop_
_atom_site_aniso_label
_atom_site_aniso_U_11
_atom_site_aniso_U_22
_atom_site_aniso_U_33
_atom_site_aniso_U_23
_atom_site_aniso_U_13
_atom_site_aniso_U_12
O1 0.0700(8) 0.0311(7) 0.0759(9) -0.0063(6) 0.0122(7) 0.0074(6)
O2 0.0916(10) 0.0295(7) 0.0484(7) 0.0064(5) 0.0207(6) -0.0117(6)
C1 0.0461(9) 0.0307(8) 0.0445(9) -0.0071(7) -0.0013(7) -0.0008(7)
C2 0.0404(9) 0.0261(8) 0.0447(9) 0.0011(7) 0.0056(7) -0.0031(6)
C3 0.0632(12) 0.0279(9) 0.0593(11) 0.0087(8) 0.0199(9) -0.0033(8)
C4 0.0593(12) 0.0395(10) 0.0586(12) 0.0138(8) 0.0269(9) -0.0007(8)
C5 0.0380(9) 0.0328(8) 0.0416(9) 0.0077(7) 0.0153(7) 0.0067(7)
C6 0.0632(11) 0.0459(10) 0.0506(10) 0.0050(8) 0.0306(9) 0.0125(9)
C7 0.0796(14) 0.0470(11) 0.0502(11) -0.0127(9) 0.0274(10) 0.0047(10)
C8 0.0680(13) 0.0306(9) 0.0607(11) -0.0048(8) 0.0249(10) 0.0000(9)
C9 0.0483(10) 0.0274(8) 0.0407(9) 0.0017(7) 0.0145(7) -0.0025(7)
C10 0.0308(8) 0.0256(8) 0.0374(8) 0.0047(6) 0.0072(6) 0.0023(6)
C11 0.0326(8) 0.0249(8) 0.0338(8) 0.0021(6) 0.0050(6) -0.0008(6)
C12 0.0587(11) 0.0351(9) 0.0378(9) 0.0007(7) 0.0143(8) -0.0028(8)
C13 0.0649(13) 0.0453(10) 0.0410(10) -0.0084(8) 0.0143(9) 0.0022(9)
C14 0.0460(11) 0.0481(12) 0.0715(14) -0.0108(10) 0.0023(10) -0.0130(9)
C15 0.128(2) 0.0746(16) 0.0479(12) 0.0064(11) 0.0419(14) 0.0193(16)
C16 0.0744(16) 0.0735(16) 0.1025(19) 0.0055(15) 0.0579(15) 0.0199(13)
C17 0.0386(10) 0.0412(10) 0.0602(12) 0.0097(9) 0.0049(8) 0.0087(8)

loop_
_atom_type_symbol
_atom_type_description
_atom_type_scat_dispersion_real
_atom_type_scat_dispersion_imag
_atom_type_scat_source
C C 0.0181 0.0091 'International Tables Vol C Tables 4.2.6.8 and 6.1.1.4'
H H 0.0000 0.0000 'International Tables Vol C Tables 4.2.6.8 and 6.1.1.4'
O O 0.0492 0.0322 'International Tables Vol C Tables 4.2.6.8 and 6.1.1.4'

loop_
_geom_angle_atom_site_label_1
_geom_angle_atom_site_label_2
_geom_angle_atom_site_label_3
_geom_angle
C9 O2 H2O 109.6(15)
O1 C1 C13 125.15(16)
O1 C1 C2 125.98(16)
C13 C1 C2 108.87(13)
C1 C2 C3 115.85(13)
C1 C2 C11 99.36(12)
C3 C2 C11 109.83(13)
C1 C2 C14 103.60(14)
C3 C2 C14 111.39(16)
C11 C2 C14 116.37(13)
C2 C3 C4 110.86(14)
C2 C3 H3A 111.9(12)
C4 C3 H3A 109.5(11)
C2 C3 H3B 109.3(11)
C4 C3 H3B 108.5(11)
H3A C3 H3B 106.7(15)
C3 C4 C5 112.53(14)
C3 C4 H4A 109.9(11)
C5 C4 H4A 107.9(11)
C3 C4 H4B 109.8(10)
C5 C4 H4B 109.3(10)
H4A C4 H4B 107.3(15)
C4 C5 C6 115.04(13)
C4 C5 C10 110.94(13)
C6 C5 C10 116.71(13)
C4 C5 H5 106.0(8)
C6 C5 H5 103.7(8)
C10 C5 H5 102.7(8)
C15 C6 C7 107.00(19)
C15 C6 C16 108.02(19)
C7 C6 C16 110.93(17)
C15 C6 C5 109.35(15)
C7 C6 C5 107.59(13)
C16 C6 C5 113.74(18)
C8 C7 C6 113.70(17)
C8 C7 H7A 107.2(12)
C6 C7 H7A 110.4(12)
C8 C7 H7B 107.8(12)
C6 C7 H7B 108.0(13)
H7A C7 H7B 109.7(17)
C7 C8 C9 111.25(14)
C7 C8 H8A 109.7(11)
C9 C8 H8A 107.3(11)
C7 C8 H8B 111.5(11)
C9 C8 H8B 109.9(11)
H8A C8 H8B 107.1(16)
O2 C9 C8 111.29(13)
O2 C9 C10 108.91(12)
C8 C9 C10 113.05(13)
O2 C9 H9 107.8(9)
C8 C9 H9 108.1(9)
C10 C9 H9 107.6(9)
C9 C10 C17 109.00(12)
C9 C10 C11 108.93(11)
C17 C10 C11 111.77(13)
C9 C10 C5 107.81(12)
C17 C10 C5 114.96(13)
C11 C10 C5 104.11(11)
C12 C11 C10 122.87(12)
C12 C11 C2 103.75(12)
C10 C11 C2 116.15(12)
C12 C11 H11 103.9(8)
C10 C11 H11 104.0(8)
C2 C11 H11 104.0(8)
C13 C12 C11 102.73(13)
C13 C12 H12A 112.1(10)
C11 C12 H12A 112.1(10)
C13 C12 H12B 108.3(10)
C11 C12 H12B 110.4(10)
H12A C12 H12B 110.9(14)
C1 C13 C12 105.88(14)
C1 C13 H13A 107.4(12)
C12 C13 H13A 112.1(12)
C1 C13 H13B 108.7(12)
C12 C13 H13B 114.1(12)
H13A C13 H13B 108.3(17)
C2 C14 H14A 109.9(12)
C2 C14 H14B 108.2(13)
H14A C14 H14B 109.0(17)
C2 C14 H14C 111.7(14)
H14A C14 H14C 112.1(18)
H14B C14 H14C 105.7(19)
C6 C15 H15A 111.5(15)
C6 C15 H15B 112.8(16)
H15A C15 H15B 105(2)
C6 C15 H15C 110.1(14)
H15A C15 H15C 110(2)
H15B C15 H15C 107(2)
C6 C16 H16A 113.2(14)
C6 C16 H16B 113.5(16)
H16A C16 H16B 105(2)
C6 C16 H16C 107.7(15)
H16A C16 H16C 108(2)
H16B C16 H16C 109(2)
C10 C17 H17A 112.1(11)
C10 C17 H17B 112.3(11)
H17A C17 H17B 104.7(15)
C10 C17 H17C 109.4(10)
H17A C17 H17C 109.1(15)
H17B C17 H17C 109.1(15)

loop_
_geom_bond_atom_site_label_1
_geom_bond_atom_site_label_2
_geom_bond_distance
O1 C1 1.2177(19)
O2 C9 1.4274(19)
O2 H2O 0.90(3)
C1 C13 1.504(3)
C1 C2 1.515(2)
C2 C3 1.521(2)
C2 C11 1.5468(19)
C2 C14 1.548(2)
C3 C4 1.531(3)
C3 H3A 0.99(2)
C3 H3B 1.06(2)
C4 C5 1.537(2)
C4 H4A 0.97(2)
C4 H4B 1.06(2)
C5 C6 1.555(2)
C5 C10 1.567(2)
C5 H5 1.004(15)
C6 C15 1.531(3)
C6 C7 1.532(3)
C6 C16 1.534(3)
C7 C8 1.516(3)
C7 H7A 1.00(2)
C7 H7B 1.03(2)
C8 C9 1.516(2)
C8 H8A 0.99(2)
C8 H8B 0.99(2)
C9 C10 1.540(2)
C9 H9 1.015(17)
C10 C17 1.541(2)
C10 C11 1.544(2)
C11 C12 1.535(2)
C11 H11 1.005(14)
C12 C13 1.534(2)
C12 H12A 0.985(18)
C12 H12B 0.997(19)
C13 H13A 0.99(2)
C13 H13B 0.95(2)
C14 H14A 0.98(2)
C14 H14B 0.96(2)
C14 H14C 1.04(3)
C15 H15A 1.04(3)
C15 H15B 1.00(3)
C15 H15C 0.98(3)
C16 H16A 1.06(3)
C16 H16B 0.97(3)
C16 H16C 0.98(3)
C17 H17A 0.99(2)
C17 H17B 1.02(2)
C17 H17C 1.014(19)
